data_2001523
loop_
_publ_author_name
'Juma, B.'
'Fronczek, F. R.'
'Stanley, G. G.'

_publ_section_title
;
 Structures of nickel(II) bis- and trisphosphine diisothiocyanate
 complexes
;
_journal_issue 7
_journal_name_full 'Acta Crystallographica Section C'
_journal_page_first 1325
_journal_page_last 1328
_journal_paper_doi 10.1107/S0108270193000770
_journal_volume 49
_journal_year 1993
_chemical_formula_sum 'C32 H33 N2 Ni P3 S2'
_chemical_formula_weight 661.4
_space_group_IT_number 14
_space_group_name_Hall '-P 2yn'
_space_group_name_H-M_alt 'P 1 21/n 1'
_symmetry_cell_setting monoclinic
_symmetry_space_group_name_Hall '-P 2yn'
_symmetry_space_group_name_H-M 'P 1 21/n 1'
_atom_type_scat_source 'Cromer & Waber (1974)'
_cell_angle_alpha 90
_cell_angle_beta 97.98(2)
_cell_angle_gamma 90
_cell_formula_units_Z 4
_cell_length_a 7.602(2)
_cell_length_b 20.599(2)
_cell_length_c 20.712(4)
_cell_measurement_reflns_used 25
_cell_measurement_temperature 298
_cell_measurement_theta_max 25
_cell_measurement_theta_min 14
_cell_volume 3212.0(11)
_diffrn_measurement_device 'Enraf-Nonius CAD-4'
_diffrn_measurement_method \w/2\q
_diffrn_radiation_type CuK\a
_diffrn_radiation_wavelength 1.54184
_diffrn_reflns_av_R_equivalents 0.029
_diffrn_reflns_limit_h_max 8
_diffrn_reflns_limit_h_min 0
_diffrn_reflns_limit_k_max 25
_diffrn_reflns_limit_k_min 0
_diffrn_reflns_limit_l_max 25
_diffrn_reflns_limit_l_min -25
_diffrn_reflns_number 6559
_diffrn_reflns_theta_max 70
_diffrn_standards_decay_% -16.4
_diffrn_standards_interval_time 167
_diffrn_standards_number 3
_exptl_absorpt_coefficient_mu 3.7
_exptl_absorpt_correction_T_max 0.994
_exptl_absorpt_correction_T_min 0.493
_exptl_absorpt_correction_type empirical
_exptl_crystal_colour orange
_exptl_crystal_density_diffrn 1.368
_exptl_crystal_description 'flat needle'
_exptl_crystal_size_max 0.32
_exptl_crystal_size_mid 0.12
_exptl_crystal_size_min 0.08
_refine_diff_density_max 1.03
_refine_diff_density_min -0.94
_refine_ls_extinction_coef 'g = 4.2(4)x10^-7^'
_refine_ls_extinction_method '(1+gI~c~)^-1^ applied to F~c~'
_refine_ls_goodness_of_fit_obs 3.23
_refine_ls_hydrogen_treatment 'H atoms not refined'
_refine_ls_number_parameters 362
_refine_ls_number_reflns 3417
_refine_ls_R_factor_obs 0.081
_refine_ls_shift/esd_max 0.01
_refine_ls_weighting_details 'w = 4F~o~^2^[\s^2^(I)+(0.02F~o~^2^)^2^]^-1^'
_refine_ls_weighting_scheme calc
_refine_ls_wR_factor_obs 0.089
_reflns_number_observed 3417
_reflns_number_total 5947
_reflns_observed_criterion I>3\s(I)
_cod_data_source_file ab1033.cif
_cod_data_source_block ab1033_structure_2_of_2
_cod_depositor_comments
;
The following automatic conversions were performed:

'_refine_ls_weighting_scheme' value 'w =
4F~o~^2^[\s^2^(I)+(0.02F~o~^2^)^2^]^-1^' was changed to 'calc'. New
tag '_refine_ls_weighting_details' was created. The value of the new
tag was set to 'w = 4F~o~^2^[\s^2^(I)+(0.02F~o~^2^)^2^]^-1^'.

Automatic conversion script
Id: cif_fix_values 3143 2015-03-26 13:38:13Z robertas 
;
_cod_original_cell_volume 3212(2)
_cod_original_formula_sum 'C32 H33 N2 Ni1 P3 S2'
_cod_database_code 2001523

loop_
_space_group_symop_id
_space_group_symop_operation_xyz
1 x,y,z
2 -x+1/2,y+1/2,-z+1/2
3 -x,-y,-z
4 x+1/2,-y+1/2,z+1/2

loop_
_atom_site_label
_atom_site_fract_x
_atom_site_fract_y
_atom_site_fract_z
Ni .1752(2) .08042(5) .26659(6)
S1 -.3394(4) .0339(2) .1308(2)
S2 -.0849(3) .23140(10) .40070(10)
P1 .2063(3) .15880(10) .19520(10)
P2 .4346(3) .10800(10) .31350(10)
P3 .2667(3) -.01957(9) .28450(10)
N1 -.0411(8) .0531(3) .2174(3)
N2 .0382(9) .1282(3) .3333(3)
C1 -.1660(10) .0441(4) .1821(4)
C2 -.0140(10) .1706(3) .3604(4)
C3 .3990(10) .2077(4) .2284(4)
C4 .5410(10) .1621(4) .2607(4)
C5 .5800(10) .0375(4) .3322(5)
C6 .5070(10) -.0197(5) .2951(5)
C7 .2510(10) .1292(4) .1176(4)
C8 .343(2) .1674(5) .0774(5)
C9 .375(2) .1453(6) .0178(5)
C10 .319(2) .0849(7) -.0033(5)
C11 .2300(10) .0474(6) .0341(5)
C12 .1980(10) .0684(5) .0948(4)
C13 .0260(10) .2169(4) .1771(4)
C14 -.0810(10) .2185(4) .1179(5)
C15 -.2200(10) .2635(5) .1051(5)
C16 -.2520(10) .3043(4) .1549(5)
C17 -.1500(10) .3017(4) .2143(5)
C18 -.0110(10) .2597(4) .2256(4)
C19 .4420(10) .1510(5) .3913(4)
C20 .3830(10) .1125(6) .4477(5)
C21 .1960(10) -.0589(3) .3559(4)
C22 .2750(10) -.1165(4) .3822(4)
C23 .2150(10) -.1424(5) .4368(4)
C24 .0830(10) -.1149(5) .4640(5)
C25 .0050(10) -.0586(5) .4380(5)
C26 .0610(10) -.0315(4) .3836(4)
C27 .2010(10) -.0763(4) .2182(4)
C28 .305(2) -.0867(5) .1707(5)
C29 .248(2) -.1255(7) .1191(6)
C30 .087(2) -.1559(5) .1144(5)
C31 -.0180(10) -.1465(5) .1612(5)
C32 .0410(10) -.1061(4) .2136(4)
H3a .3662 .2375 .2595
H3b .4426 .2307 .1942
H4a .5893 .1375 .2285
H4b .6326 .1861 .2858
H5a .5902 .0283 .3775
H5b .6942 .0469 .3208
H6a .5453 -.0193 .2534
H6b .5486 -.0578 .3179
H8 .3835 .2092 .0917
H9 .4356 .1722 -.0090
H10 .3437 .0694 -.0443
H11 .1883 .0059 .0187
H12 .1388 .0404 .1211
H14 -.0596 .1885 .0849
H15 -.2900 .2656 .0634
H16 -.3463 .3347 .1476
H17 -.1759 .3295 .2482
H18 .0617 .2594 .2668
H19a .3671 .1879 .3840
H19b .5610 .1646 .4042
H20a .3922 .1391 .4854
H20b .2636 .0988 .4362
H20c .4575 .0755 .4565
H22 .3668 -.1371 .3630
H23 .2690 -.1807 .4556
H24 .0431 -.1342 .5010
H25 -.0872 -.0385 .4574
H26 .0052 .0067 .3650
H28 .4181 -.0665 .1737
H29 .3205 -.1315 .0858
H30 .0488 -.1834 .0783
H31 -.1306 -.1672 .1583
H32 -.0325 -.0993 .2465

loop_
_geom_angle_atom_site_label_1
_geom_angle_atom_site_label_2
_geom_angle_atom_site_label_3
_geom_angle
_geom_angle_publ_flag
P1 Ni P2 86.20(9) yes
P1 Ni P3 137.30(10) yes
P1 Ni N1 91.2(2) yes
P1 Ni N2 101.9(2) yes
P2 Ni P3 85.53(9) yes
P2 Ni N1 173.7(2) yes
P2 Ni N2 95.0(2) yes
P3 Ni N1 92.5(2) yes
P3 Ni N2 120.5(2) yes
N1 Ni N2 91.2(3) yes
Ni P1 C3 107.6(3) yes
Ni P1 C7 113.6(3) yes
Ni P1 C13 117.9(3) yes
C3 P1 C7 106.3(4) yes
C3 P1 C13 104.9(4) yes
C7 P1 C13 105.7(4) yes
Ni P2 C4 110.1(2) yes
Ni P2 C5 112.0(2) yes
Ni P2 C19 116.1(3) yes
C4 P2 C5 107.8(4) yes
C4 P2 C19 105.6(4) yes
C5 P2 C19 104.7(4) yes
Ni P3 C6 108.2(3) yes
Ni P3 C21 115.6(3) yes
Ni P3 C27 115.4(3) yes
C16 C17 C18 120.9(9) yes
C13 C18 C17 120.4(8) yes
P2 C19 C20 116.4(7) yes
P3 C21 C22 122.1(7) yes
P3 C21 C26 118.5(6) yes
C22 C21 C26 119.4(7) yes
C21 C22 C23 118.1(8) yes
C22 C23 C24 122.1(8) yes
C23 C24 C25 120.0(10) yes
C24 C25 C26 120.0(10) yes
C6 P3 C21 107.7(4) yes
C6 P3 C27 105.0(4) yes
C21 P3 C27 104.2(3) yes
Ni N1 C1 169.9(6) yes
Ni N2 C2 158.1(6) yes
S1 C1 N1 177.6(8) yes
S2 C2 N2 178.5(6) yes
P1 C3 C4 107.9(6) yes
P2 C4 C3 107.3(6) yes
P2 C5 C6 110.4(6) yes
P3 C6 C5 111.4(7) yes
P1 C7 C8 121.0(7) yes
P1 C7 C12 122.2(7) yes
C8 C7 C12 116.8(8) yes
C7 C8 C9 121.0(10) yes
C8 C9 C10 120.0(10) yes
C9 C10 C11 120.0(10) yes
C10 C11 C12 121.0(10) yes
C7 C12 C11 121.2(9) yes
P1 C13 C14 122.3(7) yes
P1 C13 C18 119.1(6) yes
C14 C13 C18 118.5(8) yes
C13 C14 C15 121.4(9) yes
C14 C15 C16 117.9(9) yes
C15 C16 C17 120.9(8) yes
C21 C26 C25 120.9(8) yes
P3 C27 C28 121.3(7) yes
P3 C27 C32 119.6(7) yes
C28 C27 C32 119.0(8) yes
C27 C28 C29 120.0(10) yes
C28 C29 C30 121.0(10) yes
C29 C30 C31 120.0(10) yes
C30 C31 C32 119.0(10) yes
C27 C32 C31 121.0(10) yes

loop_
_geom_bond_atom_site_label_1
_geom_bond_atom_site_label_2
_geom_bond_distance
_geom_bond_publ_flag
Ni P1 2.223(2) yes
Ni P2 2.150(2) yes
Ni P3 2.189(2) yes
Ni N1 1.896(6) yes
Ni N2 2.088(7) yes
S1 C1 1.587(8) yes
S2 C2 1.635(8) yes
P1 C3 1.832(8) yes
P1 C7 1.795(9) yes
P1 C13 1.820(8) yes
P2 C4 1.826(9) yes
P2 C5 1.834(9) yes
P2 C19 1.830(10) yes
P3 C6 1.810(10) yes
P3 C21 1.829(8) yes
P3 C27 1.821(8) yes
N1 C1 1.131(9) yes
N2 C2 1.140(10) yes
C3 C4 1.510(10) yes
C5 C6 1.470(10) yes
C7 C8 1.400(10) yes
C7 C12 1.380(10) yes
C8 C9 1.37(2) yes
C9 C10 1.37(2) yes
C10 C11 1.34(2) yes
C11 C12 1.380(10) yes
C13 C14 1.370(10) yes
C13 C18 1.390(10) yes
C14 C15 1.410(10) yes
C15 C16 1.380(10) yes
C16 C17 1.360(10) yes
C17 C18 1.360(10) yes
C19 C20 1.530(10) yes
C21 C22 1.400(10) yes
C21 C26 1.370(10) yes
C22 C23 1.380(10) yes
C23 C24 1.34(2) yes
C24 C25 1.380(10) yes
C25 C26 1.380(10) yes
C27 C28 1.360(10) yes
C27 C32 1.350(10) yes
C28 C29 1.36(2) yes
C29 C30 1.37(2) yes
C30 C31 1.35(2) yes
C31 C32 1.390(10) yes

loop_
_geom_torsion_atom_site_label_1
_geom_torsion_atom_site_label_2
_geom_torsion_atom_site_label_3
_geom_torsion_atom_site_label_4
_geom_torsion
P2 Ni P1 C3 -12.0(3)
P3 Ni P1 C3 -91.1(3)
P1 Ni P2 C4 -12.4(3)
P1 Ni P2 C5 -132.4(4)
P3 Ni P2 C4 125.7(3)
P3 Ni P2 C5 5.7(4)
P1 Ni P3 C6 57.3(4)
P2 Ni P3 C6 -22.1(4)
Ni P1 C3 C4 39.2(6)
Ni P2 C4 C3 39.7(6)
C5 P2 C4 C3 162.2(6)
Ni P2 C5 C6 16.0(8)
C4 P2 C5 C6 -105.3(7)
Ni P3 C6 C5 38.7(8)
P1 C3 C4 P2 -48.7(7)
P2 C5 C6 P3 -34.0(9)
